data_4022356
loop_
_publ_author_name
'Naoya Morohashi'
'Hiroshi Katagiri'
'Nobuhiko Iki'
'Yusuke Yamane'
'Chizuko Kabuto'
'Tetsutaro Hattori'
'Sotaro Miyano'

_publ_section_title
;
 Synthesis of All Stereoisomers of Sulfinylcalix[4]arenes
;
_journal_name_full 'Journal of Organic Chemistry'
_journal_page_first 2324
_journal_page_last 2333
_journal_paper_doi 10.1021/jo026801x
_journal_volume 68
_journal_year 2003
_chemical_formula_sum 'C45 H57 Cl3 O8 S4'
_chemical_formula_weight 960.54
_space_group_IT_number 14
_symmetry_cell_setting monoclinic
_symmetry_Int_Tables_number 14
_symmetry_space_group_name_Hall '-P 2yn'
_symmetry_space_group_name_H-M 'P 1 21/n 1'
_cell_angle_alpha 90
_cell_angle_beta 102.7716(6)
_cell_angle_gamma 90
_cell_formula_units_Z 4
_cell_length_a 15.7107(6)
_cell_length_b 21.663(2)
_cell_length_c 15.285(1)
_cell_measurement_reflns_used 8088
_cell_measurement_temperature 230.2
_cell_measurement_theta_max 26.0
_cell_measurement_theta_min 0.0
_cell_volume 5073.4(6)
_computing_cell_refinement P
_computing_data_collection P
_computing_data_reduction 'teXsan Ver. 1.11'
_computing_publication_material 'teXsan Ver. 1.11'
_computing_structure_refinement 'teXsan Ver. 1.10'
_computing_structure_solution SIR92
_diffrn_measured_fraction_theta_full 0.9703
_diffrn_measured_fraction_theta_max 0.9703
_diffrn_measurement_device_type 'Rigaku/MSC Mercury CCD'
_diffrn_measurement_method \w
_diffrn_radiation_type 'Mo K\a'
_diffrn_radiation_wavelength 0.7107
_diffrn_reflns_av_R_equivalents 0.053
_diffrn_reflns_limit_h_max 18
_diffrn_reflns_limit_h_min -18
_diffrn_reflns_limit_k_max 26
_diffrn_reflns_limit_k_min -26
_diffrn_reflns_limit_l_max 18
_diffrn_reflns_limit_l_min -18
_diffrn_reflns_number 36079
_diffrn_reflns_theta_full 26.00
_diffrn_reflns_theta_max 26.00
_exptl_absorpt_coefficient_mu 0.392
_exptl_absorpt_correction_T_max 0.943
_exptl_absorpt_correction_T_min 0.741
_exptl_absorpt_correction_type none
_exptl_crystal_colour colorless
_exptl_crystal_density_diffrn 1.257
_exptl_crystal_density_method 'not measured'
_exptl_crystal_description prism
_exptl_crystal_size_max 0.400
_exptl_crystal_size_mid 0.200
_exptl_crystal_size_min 0.150
_refine_diff_density_max 0.28
_refine_diff_density_min -0.27
_refine_ls_extinction_method none
_refine_ls_goodness_of_fit_ref 1.220
_refine_ls_hydrogen_treatment noref
_refine_ls_number_parameters 505
_refine_ls_number_reflns 4621
_refine_ls_R_factor_gt 0.0659
_refine_ls_shift/su_max 0.0003
_refine_ls_structure_factor_coef F
_refine_ls_weighting_scheme unit
_refine_ls_wR_factor_ref 0.0687
_reflns_number_gt 4621
_reflns_number_total 9672
_reflns_threshold_expression F^2^>2.0\s(F^2^)
_cod_data_source_file jo026801xsi20030127_123539_7.cif
_cod_data_source_block compound_16rtct
_cod_original_sg_symbol_H-M 'P 21/n'
_cod_original_formula_sum 'C45 H57 Cl3 O8 S4 '
_cod_database_code 4022356

loop_
_symmetry_equiv_pos_as_xyz
x,y,z
1/2-x,1/2+y,1/2-z
-x,-y,-z
1/2+x,1/2-y,1/2+z

loop_
_atom_site_label
_atom_site_type_symbol
_atom_site_fract_x
_atom_site_fract_y
_atom_site_fract_z
_atom_site_U_iso_or_equiv
_atom_site_adp_type
_atom_site_occupancy
_atom_site_calc_flag
_atom_site_refinement_flags
Cl(1) Cl 0.5207 0.1633 1.1683 0.2305 Uani 0.50 d P
Cl(2) Cl 0.6778 0.2346 1.2380 0.1422 Uani 0.50 d P
Cl(3) Cl 0.6675 0.1048 1.2102 0.0996 Uani 0.50 d P
Cl(4) Cl 0.5041 0.1681 1.2185 0.1002 Uiso 0.20 d P
Cl(5) Cl 0.6303 0.2323 1.1928 0.1347 Uiso 0.20 d P
Cl(6) Cl 0.6947 0.1093 1.2495 0.0807 Uiso 0.20 d P
S(1) S 0.8043(1) 0.29773(7) 0.7918(1) 0.0549(5) Uani 1.00 d .
S(2) S 0.5847(1) 0.17937(10) 0.4993(1) 0.0772(6) Uani 1.00 d .
S(3) S 0.5794(1) -0.03659(8) 0.6936(1) 0.0614(5) Uani 1.00 d .
S(4) S 0.7350(1) 0.09843(8) 0.99689(10) 0.0518(5) Uani 1.00 d .
O(1) O 0.7869(3) 0.3431(2) 0.8589(3) 0.066(1) Uani 1.00 d .
O(2) O 0.6385(4) 0.2015(2) 0.4369(3) 0.097(2) Uani 1.00 d .
O(3) O 0.4868(3) -0.0497(3) 0.6472(3) 0.087(2) Uani 1.00 d .
O(4) O 0.7863(3) 0.0432(2) 1.0350(3) 0.071(2) Uani 1.00 d .
O(5) O 0.7656(3) 0.2132(2) 0.6312(3) 0.068(2) Uani 1.00 d .
O(6) O 0.5199(3) 0.0981(2) 0.6237(3) 0.066(1) Uani 1.00 d .
O(7) O 0.7301(3) 0.0166(2) 0.8265(3) 0.056(1) Uani 1.00 d .
O(8) O 0.6935(2) 0.2179(2) 0.8984(3) 0.052(1) Uani 1.00 d .
C(1) C 0.6917(5) 0.2401(3) 0.6478(4) 0.055(2) Uani 1.00 d .
C(2) C 0.6990(4) 0.2793(3) 0.7215(4) 0.049(2) Uani 1.00 d .
C(3) C 0.6255(4) 0.3068(3) 0.7416(4) 0.050(2) Uani 1.00 d .
C(4) C 0.5425(4) 0.2943(3) 0.6912(4) 0.050(2) Uani 1.00 d .
C(5) C 0.5358(4) 0.2543(3) 0.6200(4) 0.058(2) Uani 1.00 d .
C(6) C 0.6083(5) 0.2272(3) 0.5973(4) 0.059(2) Uani 1.00 d .
C(7) C 0.5911(4) 0.0737(3) 0.5972(4) 0.052(2) Uani 1.00 d .
C(8) C 0.6331(4) 0.1084(3) 0.5447(4) 0.055(2) Uani 1.00 d .
C(9) C 0.7067(4) 0.0868(3) 0.5179(4) 0.055(2) Uani 1.00 d .
C(10) C 0.7421(4) 0.0297(3) 0.5461(4) 0.049(2) Uani 1.00 d .
C(11) C 0.7006(4) -0.0050(3) 0.6007(4) 0.050(2) Uani 1.00 d .
C(12) C 0.6262(4) 0.0164(3) 0.6265(4) 0.049(2) Uani 1.00 d .
C(13) C 0.6499(4) 0.0336(3) 0.8418(4) 0.044(2) Uani 1.00 d .
C(14) C 0.5741(4) 0.0154(3) 0.7847(4) 0.048(2) Uani 1.00 d .
C(15) C 0.4932(4) 0.0336(3) 0.7966(4) 0.053(2) Uani 1.00 d .
C(16) C 0.4855(4) 0.0736(3) 0.8659(4) 0.046(2) Uani 1.00 d .
C(17) C 0.5632(4) 0.0927(3) 0.9231(4) 0.045(2) Uani 1.00 d .
C(18) C 0.6433(3) 0.0734(3) 0.9115(4) 0.042(2) Uani 1.00 d .
C(19) C 0.7732(4) 0.1940(3) 0.8928(4) 0.043(2) Uani 1.00 d .
C(20) C 0.7988(4) 0.1371(3) 0.9289(4) 0.043(2) Uani 1.00 d .
C(21) C 0.8778(4) 0.1104(3) 0.9219(4) 0.044(2) Uani 1.00 d .
C(22) C 0.9336(4) 0.1405(3) 0.8770(4) 0.046(2) Uani 1.00 d .
C(23) C 0.9075(4) 0.1978(3) 0.8386(4) 0.047(2) Uani 1.00 d .
C(24) C 0.8287(4) 0.2240(3) 0.8459(4) 0.046(2) Uani 1.00 d .
C(25) C 0.8093(6) 0.2480(5) 0.5742(6) 0.104(4) Uani 1.00 d .
C(26) C 0.4364(5) 0.0839(4) 0.5645(5) 0.095(3) Uani 1.00 d .
C(27) C 0.7616(5) -0.0430(4) 0.8609(6) 0.082(3) Uani 1.00 d .
C(28) C 0.6945(5) 0.2550(4) 0.9763(5) 0.072(2) Uani 1.00 d .
C(29) C 0.4644(4) 0.3250(3) 0.7159(4) 0.056(2) Uani 1.00 d .
C(30) C 0.8231(4) 0.0051(3) 0.5167(5) 0.065(2) Uani 1.00 d .
C(31) C 0.3965(4) 0.0952(3) 0.8791(5) 0.061(2) Uani 1.00 d .
C(32) C 1.0205(4) 0.1115(3) 0.8686(5) 0.056(2) Uani 1.00 d .
C(101) C 0.6174 0.1661 1.2437 0.1361 Uani 1.00 d .
C(291) C 0.4683(5) 0.3188(4) 0.8163(5) 0.078(3) Uani 1.00 d .
C(292) C 0.4648(5) 0.3940(3) 0.6918(5) 0.079(3) Uani 1.00 d .
C(293) C 0.3782(5) 0.2976(4) 0.6632(6) 0.083(3) Uani 1.00 d .
C(301) C 0.8899(9) 0.0611(7) 0.521(1) 0.116(6) Uani 0.60 d P
C(302) C 0.8680(9) -0.0451(8) 0.577(1) 0.151(8) Uani 0.60 d P
C(303) C 0.796(1) -0.011(1) 0.4174(10) 0.162(8) Uani 0.60 d P
C(311) C 0.3943(9) 0.1643(6) 0.882(1) 0.145(7) Uani 0.70 d P
C(312) C 0.3226(7) 0.0643(10) 0.820(1) 0.199(8) Uani 0.70 d P
C(313) C 0.3889(8) 0.0777(8) 0.9759(9) 0.121(6) Uani 0.70 d P
C(321) C 1.0953(7) 0.1479(6) 0.923(1) 0.101(5) Uani 0.60 d P
C(322) C 1.028(1) 0.1126(10) 0.7686(9) 0.137(7) Uani 0.60 d P
C(323) C 1.0297(8) 0.0436(5) 0.900(1) 0.094(5) Uani 0.60 d P
C(304) C 0.8858 -0.0136 0.5918 0.1394 Uiso 0.40 d P
C(305) C 0.8595 0.0426 0.4585 0.1207 Uiso 0.40 d P
C(306) C 0.7997 -0.0567 0.4639 0.1072 Uiso 0.40 d P
C(314) C 0.4000 0.1394 0.9458 0.1009 Uiso 0.30 d P
C(315) C 0.3477 0.1275 0.7879 0.0873 Uiso 0.30 d P
C(316) C 0.3535 0.0461 0.9046 0.1120 Uiso 0.30 d P
C(324) C 1.0635 0.1483 0.8099 0.0819 Uiso 0.40 d P
C(325) C 1.0020 0.0493 0.8334 0.1072 Uiso 0.40 d P
C(326) C 1.0803 0.1098 0.9584 0.1053 Uiso 0.40 d P
H(1) H 0.9465 0.2241 0.8081 0.0750 Uiso 1.00 calc .
H(2) H 0.8979 0.0702 0.9581 0.0750 Uiso 1.00 calc .
H(3) H 0.7330 0.1141 0.4674 0.0750 Uiso 1.00 calc .
H(4) H 0.7252 -0.0515 0.6258 0.0750 Uiso 1.00 calc .
H(5) H 0.4392 0.0095 0.7670 0.0750 Uiso 1.00 calc .
H(6) H 0.5593 0.1136 0.9807 0.0750 Uiso 1.00 calc .
H(7) H 0.6414 0.3338 0.7962 0.0750 Uiso 1.00 calc .
H(8) H 0.8134 -0.0547 0.8440 0.0966 Uiso 1.00 calc .
H(9) H 0.7731 -0.0435 0.9265 0.0966 Uiso 1.00 calc .
H(10) H 0.7120 -0.0745 0.8370 0.0625 Uiso 1.00 calc .
H(11) H 0.7358 0.2889 0.9820 0.0877 Uiso 1.00 calc .
H(12) H 0.6378 0.2740 0.9744 0.0877 Uiso 1.00 calc .
H(13) H 0.7126 0.2250 1.0426 0.0625 Uiso 1.00 calc .
H(14) H 0.8170 0.2918 0.5914 0.1196 Uiso 1.00 calc .
H(15) H 0.8661 0.2328 0.5726 0.1196 Uiso 1.00 calc .
H(16) H 0.7748 0.2483 0.5122 0.0625 Uiso 1.00 calc .
H(17) H 0.5059 0.3496 0.8500 0.0899 Uiso 1.00 calc .
H(18) H 0.4116 0.3234 0.8288 0.0899 Uiso 1.00 calc .
H(19) H 0.3659 0.2589 0.6860 0.0992 Uiso 1.00 calc .
H(20) H 0.3303 0.3249 0.6612 0.0992 Uiso 1.00 calc .
H(21) H 0.3910 0.2925 0.5970 0.0625 Uiso 1.00 calc .
H(22) H 0.4916 0.2773 0.8403 0.0625 Uiso 1.00 calc .
H(23) H 0.6054 0.1803 1.3138 0.0750 Uiso 1.00 calc .
H(24) H 0.4778 0.2441 0.5839 0.0711 Uiso 1.00 calc .
H(25) H 0.4361 0.0924 0.5025 0.1043 Uiso 1.00 calc .
H(26) H 0.4211 0.0406 0.5677 0.1043 Uiso 1.00 calc .
H(27) H 0.3885 0.1073 0.5790 0.0625 Uiso 1.00 calc .
H(28) H 0.4167 0.4150 0.7070 0.0908 Uiso 1.00 calc .
H(29) H 0.5177 0.4135 0.7236 0.0908 Uiso 1.00 calc .
H(30) H 0.4610 0.4012 0.6215 0.0625 Uiso 1.00 calc .
H(31) H 0.9094 0.0710 0.5863 0.1396 Uiso 0.60 calc P
H(32) H 0.9399 0.0462 0.5030 0.1396 Uiso 0.60 calc P
H(33) H 0.8643 0.0938 0.4911 0.1396 Uiso 0.60 calc P
H(34) H 0.8267 -0.0797 0.5684 0.1758 Uiso 0.60 calc P
H(35) H 0.9160 -0.0589 0.5509 0.1758 Uiso 0.60 calc P
H(36) H 0.8839 -0.0330 0.6326 0.1758 Uiso 0.60 calc P
H(37) H 0.7731 0.0265 0.3868 0.1628 Uiso 0.60 calc P
H(38) H 0.8489 -0.0208 0.3983 0.1628 Uiso 0.60 calc P
H(39) H 0.7574 -0.0420 0.4087 0.1628 Uiso 0.60 calc P
H(40) H 0.4394 0.1789 0.9244 0.1552 Uiso 0.70 calc P
H(41) H 0.3966 0.1785 0.8227 0.1552 Uiso 0.70 calc P
H(42) H 0.3386 0.1758 0.8926 0.1552 Uiso 0.70 calc P
H(43) H 0.2697 0.0825 0.8308 0.1945 Uiso 0.70 calc P
H(44) H 0.3244 0.0756 0.7584 0.1945 Uiso 0.70 calc P
H(45) H 0.3243 0.0232 0.8275 0.1945 Uiso 0.70 calc P
H(46) H 0.3365 0.0950 0.9874 0.1349 Uiso 0.70 calc P
H(47) H 0.3920 0.0360 0.9851 0.1349 Uiso 0.70 calc P
H(48) H 0.4374 0.0980 1.0182 0.1349 Uiso 0.70 calc P
H(49) H 1.0949 0.1460 0.9822 0.1070 Uiso 0.60 calc P
H(50) H 1.1480 0.1309 0.9105 0.1070 Uiso 0.60 calc P
H(51) H 1.0899 0.1895 0.9006 0.1070 Uiso 0.60 calc P
H(52) H 1.0809 0.0911 0.7661 0.1478 Uiso 0.60 calc P
H(53) H 0.9801 0.0867 0.7362 0.1478 Uiso 0.60 calc P
H(54) H 1.0253 0.1508 0.7474 0.1478 Uiso 0.60 calc P
H(55) H 0.9845 0.0203 0.8715 0.1115 Uiso 0.60 calc P
H(56) H 1.0851 0.0285 0.8926 0.1115 Uiso 0.60 calc P
H(57) H 1.0330 0.0438 0.9651 0.1115 Uiso 0.60 calc P

loop_
_atom_site_aniso_label
_atom_site_aniso_U_11
_atom_site_aniso_U_22
_atom_site_aniso_U_33
_atom_site_aniso_U_12
_atom_site_aniso_U_13
_atom_site_aniso_U_23
Cl(1) 0.1164 0.4822 0.0727 0.0347 -0.0228 0.0513
Cl(2) 0.1676 0.1087 0.1845 -0.0264 0.1126 -0.0553
Cl(3) 0.1237 0.0979 0.0979 -0.0013 0.0688 -0.0139
S(1) 0.0527(9) 0.0372(8) 0.075(1) 0.0023(7) 0.0139(8) 0.0093(8)
S(2) 0.112(2) 0.072(1) 0.0391(10) 0.031(1) -0.0006(10) -0.0026(9)
S(3) 0.067(1) 0.058(1) 0.068(1) -0.0177(9) 0.0348(9) -0.0239(9)
S(4) 0.0511(9) 0.064(1) 0.0380(8) -0.0114(8) 0.0038(7) 0.0073(8)
O(1) 0.064(3) 0.043(3) 0.088(3) 0.000(2) 0.005(3) -0.006(2)
O(2) 0.172(6) 0.074(4) 0.046(3) 0.029(4) 0.027(3) 0.010(3)
O(3) 0.078(3) 0.106(4) 0.086(4) -0.044(3) 0.036(3) -0.050(3)
O(4) 0.062(3) 0.076(3) 0.066(3) -0.008(3) 0.000(2) 0.033(3)
O(5) 0.082(3) 0.062(3) 0.067(3) 0.015(3) 0.032(3) 0.007(2)
O(6) 0.055(3) 0.088(3) 0.052(3) 0.015(3) 0.004(2) -0.025(2)
O(7) 0.047(2) 0.059(3) 0.066(3) -0.001(2) 0.023(2) -0.003(2)
O(8) 0.038(2) 0.066(3) 0.051(3) 0.006(2) 0.007(2) 0.003(2)
C(1) 0.074(5) 0.045(4) 0.049(4) 0.017(3) 0.019(3) 0.011(3)
C(2) 0.060(4) 0.038(3) 0.049(4) 0.007(3) 0.009(3) 0.015(3)
C(3) 0.062(4) 0.038(3) 0.047(4) 0.009(3) 0.006(3) 0.008(3)
C(4) 0.056(4) 0.042(3) 0.046(4) 0.017(3) 0.000(3) 0.013(3)
C(5) 0.065(4) 0.053(4) 0.047(4) 0.015(3) -0.004(3) 0.003(3)
C(6) 0.074(5) 0.052(4) 0.045(4) 0.016(4) -0.002(3) 0.005(3)
C(7) 0.049(4) 0.068(5) 0.036(3) -0.002(3) 0.001(3) -0.020(3)
C(8) 0.065(4) 0.054(4) 0.042(4) 0.012(3) 0.002(3) -0.004(3)
C(9) 0.070(4) 0.054(4) 0.041(3) 0.001(3) 0.011(3) -0.001(3)
C(10) 0.045(3) 0.054(4) 0.050(4) 0.000(3) 0.016(3) -0.004(3)
C(11) 0.046(4) 0.052(4) 0.051(4) 0.002(3) 0.013(3) -0.014(3)
C(12) 0.054(4) 0.049(4) 0.046(4) -0.005(3) 0.017(3) -0.016(3)
C(13) 0.042(3) 0.043(3) 0.052(3) -0.002(3) 0.021(3) 0.001(3)
C(14) 0.049(4) 0.049(4) 0.049(4) -0.009(3) 0.019(3) -0.013(3)
C(15) 0.042(4) 0.061(4) 0.059(4) -0.012(3) 0.017(3) -0.010(3)
C(16) 0.045(4) 0.053(4) 0.044(3) 0.001(3) 0.015(3) -0.002(3)
C(17) 0.052(4) 0.051(4) 0.038(3) -0.002(3) 0.019(3) 0.002(3)
C(18) 0.038(3) 0.050(4) 0.037(3) -0.008(3) 0.010(2) 0.003(3)
C(19) 0.038(3) 0.045(3) 0.041(3) -0.001(3) 0.003(3) -0.002(3)
C(20) 0.043(3) 0.046(4) 0.037(3) -0.006(3) 0.004(3) 0.007(3)
C(21) 0.041(3) 0.042(3) 0.044(3) -0.003(3) 0.000(3) 0.005(3)
C(22) 0.040(3) 0.041(4) 0.052(4) -0.002(3) 0.000(3) -0.006(3)
C(23) 0.044(3) 0.039(3) 0.058(4) -0.001(3) 0.012(3) 0.003(3)
C(24) 0.046(4) 0.036(3) 0.053(4) 0.001(3) 0.002(3) 0.001(3)
C(25) 0.116(7) 0.119(8) 0.094(6) -0.002(6) 0.058(6) 0.018(6)
C(26) 0.056(5) 0.143(8) 0.080(5) 0.019(5) 0.004(4) -0.038(6)
C(27) 0.062(5) 0.069(5) 0.117(7) 0.020(4) 0.022(4) 0.000(5)
C(28) 0.071(5) 0.083(5) 0.063(4) 0.020(4) 0.019(4) 0.002(4)
C(29) 0.052(4) 0.052(4) 0.055(4) 0.008(3) -0.003(3) 0.002(3)
C(30) 0.051(4) 0.075(5) 0.073(5) 0.005(4) 0.025(4) 0.008(4)
C(31) 0.058(4) 0.061(4) 0.073(5) 0.004(3) 0.030(3) -0.005(4)
C(32) 0.049(4) 0.038(4) 0.079(5) 0.000(3) 0.012(3) -0.001(3)
C(101) 0.1473 0.2243 0.0484 0.0087 0.0466 -0.0038
C(291) 0.065(5) 0.095(6) 0.074(5) 0.017(4) 0.013(4) 0.003(4)
C(292) 0.080(5) 0.053(4) 0.095(6) 0.022(4) 0.000(4) 0.003(4)
C(293) 0.063(5) 0.084(6) 0.097(6) 0.005(4) 0.008(4) -0.005(5)
C(301) 0.064(9) 0.09(1) 0.22(2) -0.019(8) 0.08(1) -0.01(1)
C(302) 0.09(1) 0.15(1) 0.26(2) 0.10(1) 0.13(1) 0.14(2)
C(303) 0.11(1) 0.31(3) 0.063(10) 0.11(2) 0.013(9) -0.06(1)
C(311) 0.10(1) 0.072(9) 0.29(2) 0.043(8) 0.09(1) 0.05(1)
C(312) 0.022(6) 0.33(2) 0.24(2) -0.010(9) 0.019(8) -0.23(2)
C(313) 0.086(9) 0.19(2) 0.12(1) 0.031(9) 0.075(8) 0.06(1)
C(321) 0.035(7) 0.061(8) 0.20(2) -0.003(6) 0.019(8) -0.035(10)
C(322) 0.11(1) 0.25(2) 0.059(9) 0.09(1) 0.034(8) -0.01(1)
C(323) 0.063(8) 0.038(7) 0.19(2) 0.031(6) 0.042(9) 0.017(8)

loop_
_atom_type_symbol
_atom_type_description
_atom_type_scat_dispersion_real
_atom_type_scat_dispersion_imag
_atom_type_scat_source
C C 0.003 0.002
;International Tables for Crystallography 
(1992, Vol. C, Tables 4.2.6.8 and 6.1.1.1) 
;
H H 0.000 0.000
;International Tables for Crystallography 
(1992, Vol. C, Table 6.1.1.2) 
;
O O 0.011 0.006
;International Tables for Crystallography 
(1992, Vol. C, Tables 4.2.6.8 and 6.1.1.1) 
;
S S 0.125 0.123
;International Tables for Crystallography 
(1992, Vol. C, Tables 4.2.6.8 and 6.1.1.1) 
;
Cl Cl 0.148 0.159
;International Tables for Crystallography 
(1992, Vol. C, Tables 4.2.6.8 and 6.1.1.1) 
;

loop_
_geom_angle_atom_site_label_1
_geom_angle_atom_site_label_2
_geom_angle_atom_site_label_3
_geom_angle
_geom_angle_publ_flag
O(1) S(1) C(2) 105.8(3) yes
O(1) S(1) C(24) 108.8(3) yes
C(2) S(1) C(24) 98.7(3) yes
O(2) S(2) C(6) 107.9(3) yes
O(2) S(2) C(8) 105.8(3) yes
C(6) S(2) C(8) 100.4(3) yes
O(3) S(3) C(12) 109.1(3) yes
O(3) S(3) C(14) 106.2(3) yes
C(12) S(3) C(14) 97.8(3) yes
O(4) S(4) C(18) 108.7(3) yes
O(4) S(4) C(20) 106.1(3) yes
C(18) S(4) C(20) 100.4(3) yes
C(1) O(5) C(25) 115.2(6) yes
C(7) O(6) C(26) 114.6(5) yes
C(13) O(7) C(27) 115.5(5) yes
C(19) O(8) C(28) 114.8(4) yes
O(5) C(1) C(2) 119.1(5) yes
O(5) C(1) C(6) 122.8(6) yes
C(2) C(1) C(6) 118.0(6) yes
S(1) C(2) C(1) 121.1(5) yes
S(1) C(2) C(3) 118.0(4) yes
C(1) C(2) C(3) 120.9(5) yes
C(2) C(3) C(4) 121.2(5) yes
C(3) C(4) C(5) 117.4(6) yes
C(3) C(4) C(29) 119.4(5) yes
C(5) C(4) C(29) 123.3(5) yes
C(4) C(5) C(6) 122.6(6) yes
S(2) C(6) C(1) 125.1(6) yes
S(2) C(6) C(5) 115.0(5) yes
C(1) C(6) C(5) 119.9(6) yes
O(6) C(7) C(8) 119.3(6) yes
O(6) C(7) C(12) 122.5(6) yes
C(8) C(7) C(12) 118.0(6) yes
S(2) C(8) C(7) 118.7(5) yes
S(2) C(8) C(9) 119.1(5) yes
C(7) C(8) C(9) 121.8(6) yes
C(8) C(9) C(10) 120.8(6) yes
C(9) C(10) C(11) 117.4(6) yes
C(9) C(10) C(30) 121.3(6) yes
C(11) C(10) C(30) 121.3(6) yes
C(10) C(11) C(12) 121.7(6) yes
S(3) C(12) C(7) 124.7(5) yes
S(3) C(12) C(11) 115.0(5) yes
C(7) C(12) C(11) 120.2(6) yes
O(7) C(13) C(14) 120.8(5) yes
O(7) C(13) C(18) 121.3(5) yes
C(14) C(13) C(18) 117.7(5) yes
S(3) C(14) C(13) 119.3(5) yes
S(3) C(14) C(15) 118.7(4) yes
C(13) C(14) C(15) 122.0(6) yes
C(14) C(15) C(16) 121.0(5) yes
C(15) C(16) C(17) 116.7(5) yes
C(15) C(16) C(31) 121.7(5) yes
C(17) C(16) C(31) 121.6(5) yes
C(16) C(17) C(18) 121.8(5) yes
S(4) C(18) C(13) 123.9(4) yes
S(4) C(18) C(17) 115.1(4) yes
C(13) C(18) C(17) 120.8(5) yes
O(8) C(19) C(20) 120.2(5) yes
O(8) C(19) C(24) 122.2(5) yes
C(20) C(19) C(24) 117.4(5) yes
S(4) C(20) C(19) 119.9(5) yes
S(4) C(20) C(21) 118.0(4) yes
C(19) C(20) C(21) 121.9(6) yes
C(20) C(21) C(22) 120.8(5) yes
C(21) C(22) C(23) 117.8(5) yes
C(21) C(22) C(32) 121.3(5) yes
C(23) C(22) C(32) 120.9(6) yes
C(22) C(23) C(24) 121.0(6) yes
S(1) C(24) C(19) 123.5(4) yes
S(1) C(24) C(23) 115.4(5) yes
C(19) C(24) C(23) 121.1(5) yes
C(4) C(29) C(291) 110.9(5) yes
C(4) C(29) C(292) 108.6(6) yes
C(4) C(29) C(293) 111.6(6) yes
C(291) C(29) C(292) 108.9(6) yes
C(291) C(29) C(293) 109.2(6) yes
C(292) C(29) C(293) 107.5(5) yes
C(10) C(30) C(301) 107.7(8) yes
C(10) C(30) C(302) 112.1(9) yes
C(10) C(30) C(303) 107.9(8) yes
C(301) C(30) C(302) 108.1(9) yes
C(301) C(30) C(303) 104(1) yes
C(302) C(30) C(303) 116(1) yes
C(16) C(31) C(311) 109.8(8) yes
C(16) C(31) C(312) 113.6(8) yes
C(16) C(31) C(313) 108.3(6) yes
C(311) C(31) C(312) 117(1) yes
C(311) C(31) C(313) 101(1) yes
C(312) C(31) C(313) 105.0(10) yes
C(22) C(32) C(321) 109.8(7) yes
C(22) C(32) C(322) 109.8(7) yes
C(22) C(32) C(323) 112.7(7) yes
C(321) C(32) C(322) 108(1) yes
C(321) C(32) C(323) 108.5(8) yes
C(322) C(32) C(323) 107(1) yes
Cl(1) C(101) Cl(2) 113.885(1) yes
Cl(1) C(101) Cl(3) 100.067(2) yes
Cl(2) C(101) Cl(3) 110.768(2) yes

loop_
_geom_bond_atom_site_label_1
_geom_bond_atom_site_label_2
_geom_bond_distance
_geom_bond_publ_flag
Cl(1) C(101) 1.693 yes
Cl(2) C(101) 1.774 yes
Cl(3) C(101) 1.681 yes
S(1) O(1) 1.489(5) yes
S(1) C(2) 1.807(6) yes
S(1) C(24) 1.801(6) yes
S(2) O(2) 1.487(7) yes
S(2) C(6) 1.792(6) yes
S(2) C(8) 1.786(7) yes
S(3) O(3) 1.498(5) yes
S(3) C(12) 1.802(7) yes
S(3) C(14) 1.806(6) yes
S(4) O(4) 1.487(5) yes
S(4) C(18) 1.801(5) yes
S(4) C(20) 1.802(6) yes
O(5) C(1) 1.373(9) yes
O(5) C(25) 1.44(1) yes
O(6) C(7) 1.377(8) yes
O(6) C(26) 1.452(8) yes
O(7) C(13) 1.381(7) yes
O(7) C(27) 1.439(9) yes
O(8) C(19) 1.375(7) yes
O(8) C(28) 1.434(9) yes
C(1) C(2) 1.394(9) yes
C(1) C(6) 1.395(9) yes
C(2) C(3) 1.393(9) yes
C(3) C(4) 1.386(8) yes
C(4) C(5) 1.378(9) yes
C(4) C(29) 1.516(9) yes
C(5) C(6) 1.39(1) yes
C(7) C(8) 1.371(10) yes
C(7) C(12) 1.392(9) yes
C(8) C(9) 1.39(1) yes
C(9) C(10) 1.385(9) yes
C(10) C(11) 1.389(9) yes
C(10) C(30) 1.535(10) yes
C(11) C(12) 1.392(9) yes
C(13) C(14) 1.370(8) yes
C(13) C(18) 1.393(8) yes
C(14) C(15) 1.381(9) yes
C(15) C(16) 1.394(9) yes
C(16) C(17) 1.398(8) yes
C(16) C(31) 1.530(9) yes
C(17) C(18) 1.374(8) yes
C(19) C(20) 1.373(8) yes
C(19) C(24) 1.406(9) yes
C(20) C(21) 1.395(8) yes
C(21) C(22) 1.390(9) yes
C(22) C(23) 1.395(8) yes
C(22) C(32) 1.534(9) yes
C(23) C(24) 1.388(8) yes
C(29) C(291) 1.53(1) yes
C(29) C(292) 1.540(10) yes
C(29) C(293) 1.534(9) yes
C(30) C(301) 1.60(2) yes
C(30) C(302) 1.50(2) yes
C(30) C(303) 1.52(2) yes
C(31) C(311) 1.50(1) yes
C(31) C(312) 1.47(2) yes
C(31) C(313) 1.56(2) yes
C(32) C(321) 1.51(1) yes
C(32) C(322) 1.56(2) yes
C(32) C(323) 1.55(1) yes
